data_7220674
loop_
_publ_author_name
'Lei, Yu'
'Zhang, Xiao-Nan'
'Yang, Xue-Yan'
'Xu, Qin'
'Shi, Min'

_publ_section_title
;
 Regio- and diastereoselective construction of
 1&#x2032;,2&#x2032;-(dihydrospiro[indoline-3,3&#x2032;-pyrrol]-2&#x2032;-yl)acrylates
 through phosphine-catalyzed [4 + 1] annulation of Morita--Baylis--Hillman
 carbonates with oxindole-derived \a,\b-unsaturated imines
;
_journal_issue 61
_journal_name_full 'RSC Adv.'
_journal_page_first 49657
_journal_paper_doi 10.1039/C5RA09147K
_journal_volume 5
_journal_year 2015
_chemical_absolute_configuration ad
_chemical_formula_sum 'C41 H49 Br Cl2 N2 O5 S'
_chemical_formula_weight 832.69
_chemical_name_systematic
; 
 ? 
;
_space_group_crystal_system orthorhombic
_space_group_IT_number 29
_space_group_name_Hall 'P 2c -2ac'
_space_group_name_H-M_alt 'P c a 21'
_symmetry_space_group_name_Hall 'P 2c -2ac'
_symmetry_space_group_name_H-M 'P c a 21'
_atom_sites_solution_hydrogens geom
_audit_creation_method SHELXL-2013
_audit_update_record
;
2014-09-17 deposited with the CCDC.
2015-05-20 downloaded from the CCDC.
;
_cell_angle_alpha 90
_cell_angle_beta 90
_cell_angle_gamma 90
_cell_formula_units_Z 4
_cell_length_a 29.462(4)
_cell_length_b 12.7234(15)
_cell_length_c 11.2553(14)
_cell_measurement_reflns_used 1586
_cell_measurement_temperature 293(2)
_cell_measurement_theta_max 32.347
_cell_measurement_theta_min 5.026
_cell_volume 4219.1(9)
_computing_cell_refinement 'Bruker SMART'
_computing_data_collection 'Bruker SMART'
_computing_data_reduction 'Bruker SHELXTL'
_computing_molecular_graphics 'Bruker SHELXTL'
_computing_publication_material 'Bruker SHELXTL'
_computing_structure_refinement 'SHELXL-2013 (Sheldrick, 2013)'
_computing_structure_solution 'Bruker SHELXTL'
_diffrn_ambient_temperature 293(2)
_diffrn_measured_fraction_theta_full 1.000
_diffrn_measured_fraction_theta_max 1.000
_diffrn_measurement_device_type 'CCD area detector'
_diffrn_measurement_method 'phi and omega scans'
_diffrn_radiation_type MoK\a
_diffrn_radiation_wavelength 0.71073
_diffrn_reflns_av_R_equivalents 0.0960
_diffrn_reflns_av_unetI/netI 0.1324
_diffrn_reflns_laue_measured_fraction_full 1.000
_diffrn_reflns_laue_measured_fraction_max 1.000
_diffrn_reflns_limit_h_max 35
_diffrn_reflns_limit_h_min -35
_diffrn_reflns_limit_k_max 15
_diffrn_reflns_limit_k_min -14
_diffrn_reflns_limit_l_max 13
_diffrn_reflns_limit_l_min -13
_diffrn_reflns_number 24104
_diffrn_reflns_point_group_measured_fraction_full 0.993
_diffrn_reflns_point_group_measured_fraction_max 0.993
_diffrn_reflns_theta_full 25.242
_diffrn_reflns_theta_max 25.499
_diffrn_reflns_theta_min 1.600
_exptl_absorpt_coefficient_mu 1.194
_exptl_absorpt_correction_T_max 0.7457
_exptl_absorpt_correction_T_min 0.5809
_exptl_absorpt_correction_type multi-scan
_exptl_absorpt_process_details sadabs
_exptl_crystal_colour colorless
_exptl_crystal_density_diffrn 1.311
_exptl_crystal_description prismatic
_exptl_crystal_F_000 1736
_exptl_crystal_size_max 0.211
_exptl_crystal_size_mid 0.123
_exptl_crystal_size_min 0.106
_refine_diff_density_max 0.441
_refine_diff_density_min -0.384
_refine_diff_density_rms 0.057
_refine_ls_abs_structure_details
; 
 Flack x determined using 1303 quotients [(I+)-(I-)]/[(I+)+(I-)] 
 (Parsons and Flack (2004), Acta Cryst. A60, s61). 
;
_refine_ls_abs_structure_Flack 0.042(11)
_refine_ls_extinction_method none
_refine_ls_goodness_of_fit_ref 0.978
_refine_ls_hydrogen_treatment constr
_refine_ls_matrix_type full
_refine_ls_number_parameters 479
_refine_ls_number_reflns 7814
_refine_ls_number_restraints 1
_refine_ls_restrained_S_all 0.978
_refine_ls_R_factor_all 0.1462
_refine_ls_R_factor_gt 0.0662
_refine_ls_shift/su_max 0.002
_refine_ls_shift/su_mean 0.000
_refine_ls_structure_factor_coef Fsqd
_refine_ls_weighting_details 'w=1/[\s^2^(Fo^2^)+(0.0787P)^2^] where P=(Fo^2^+2Fc^2^)/3'
_refine_ls_weighting_scheme calc
_refine_ls_wR_factor_gt 0.1523
_refine_ls_wR_factor_ref 0.1859
_reflns_Friedel_coverage 0.882
_reflns_friedel_fraction_full 0.986
_reflns_friedel_fraction_max 0.986
_reflns_number_gt 4022
_reflns_number_total 7814
_reflns_threshold_expression 'I > 2\s(I)'
_cod_data_source_file c5ra09147k2.cif
_cod_data_source_block cd214510
_cod_original_cell_volume 4219.2(9)
_cod_database_code 7220674
_shelx_space_group_comment
; 
The symmetry employed for this shelxl refinement is uniquely defined 
by the following loop, which should always be used as a source of 
symmetry information in preference to the above space-group names. 
They are only intended as comments. 
;
_shelxl_version_number 2013-4

loop_
_space_group_symop_operation_xyz
'x, y, z'
'-x, -y, z+1/2'
'x+1/2, -y, z'
'-x+1/2, y, z+1/2'

loop_
_atom_site_label
_atom_site_type_symbol
_atom_site_fract_x
_atom_site_fract_y
_atom_site_fract_z
_atom_site_U_iso_or_equiv
_atom_site_adp_type
_atom_site_occupancy
_atom_site_site_symmetry_order
_atom_site_calc_flag
_atom_site_refinement_flags_posn
_atom_site_refinement_flags_adp
Br1 Br 0.78264(6) -0.16705(11) 0.68106(16) 0.1265(7) Uani 1 1 d . .
S1 S 0.85116(6) 0.33025(15) 0.3861(2) 0.0399(5) Uani 1 1 d . .
Cl1 Cl 0.8537(4) 0.8982(15) 0.9902(13) 0.463(13) Uani 1 1 d . .
Cl2 Cl 0.9343(2) 0.8587(3) 1.0978(7) 0.185(3) Uani 1 1 d . .
N1 N 0.9975(3) 0.1062(6) 0.0883(8) 0.058(2) Uani 1 1 d . .
N2 N 0.8907(2) 0.2384(5) 0.3637(6) 0.0386(17) Uani 1 1 d . .
O1 O 1.0049(2) 0.0904(5) 0.2910(7) 0.068(2) Uani 1 1 d . .
O2 O 1.0486(2) 0.3423(5) 0.3799(7) 0.0737(19) Uani 1 1 d . .
O3 O 1.01011(18) 0.3528(4) 0.2075(6) 0.0531(16) Uani 1 1 d . .
O4 O 0.87370(18) 0.4121(4) 0.4488(6) 0.0506(15) Uani 1 1 d . .
O5 O 0.81441(17) 0.2771(4) 0.4439(5) 0.0455(14) Uani 1 1 d . .
C1 C 0.9671(3) 0.1552(7) 0.0089(9) 0.052(2) Uani 1 1 d . .
C2 C 0.9701(4) 0.1576(9) -0.1152(11) 0.078(3) Uani 1 1 d . .
H2 H 0.9936 0.1251 -0.1566 0.094 Uiso 1 1 calc R U
C3 C 0.9355(5) 0.2121(11) -0.1718(12) 0.095(4) Uani 1 1 d . .
H3 H 0.9357 0.2152 -0.2544 0.114 Uiso 1 1 calc R U
C4 C 0.9017(4) 0.2603(9) -0.1135(11) 0.080(3) Uani 1 1 d . .
H4 H 0.8801 0.2981 -0.1559 0.096 Uiso 1 1 calc R U
C5 C 0.8986(3) 0.2544(8) 0.0110(9) 0.061(3) Uani 1 1 d . .
H5 H 0.8749 0.2866 0.0516 0.073 Uiso 1 1 calc R U
C6 C 0.9316(3) 0.2000(7) 0.0704(8) 0.046(2) Uani 1 1 d . .
C7 C 0.9375(3) 0.1750(6) 0.2019(8) 0.041(2) Uani 1 1 d . .
C8 C 0.9851(3) 0.1226(7) 0.2003(11) 0.060(3) Uani 1 1 d . .
C9 C 1.0373(3) 0.0450(9) 0.0532(12) 0.084(4) Uani 1 1 d . .
H9A H 1.0536 0.0817 -0.0080 0.126 Uiso 1 1 calc R U
H9B H 1.0278 -0.0223 0.0239 0.126 Uiso 1 1 calc R U
H9C H 1.0568 0.0353 0.1208 0.126 Uiso 1 1 calc R U
C10 C 0.9050(3) 0.0954(7) 0.2505(8) 0.047(2) Uani 1 1 d . .
H10 H 0.9028 0.0274 0.2208 0.056 Uiso 1 1 calc R U
C11 C 0.8800(3) 0.1296(6) 0.3379(8) 0.041(2) Uani 1 1 d . .
C12 C 0.9315(3) 0.2683(7) 0.2918(7) 0.040(2) Uani 1 1 d . .
H12 H 0.9247 0.3326 0.2472 0.049 Uiso 1 1 calc R U
C13 C 0.9712(2) 0.2889(6) 0.3740(8) 0.042(2) Uani 1 1 d . .
C14 C 0.9686(3) 0.2800(8) 0.4881(9) 0.064(3) Uani 1 1 d . .
H14A H 0.9931 0.2992 0.5355 0.077 Uiso 1 1 calc R U
H14B H 0.9422 0.2545 0.5229 0.077 Uiso 1 1 calc R U
C15 C 1.0145(3) 0.3306(7) 0.3219(10) 0.052(2) Uani 1 1 d . .
C16 C 1.0492(3) 0.3989(8) 0.1401(9) 0.064(3) Uani 1 1 d . .
C17 C 1.0600(3) 0.5052(8) 0.1984(12) 0.079(3) Uani 1 1 d . .
H17A H 1.0726 0.4937 0.2760 0.119 Uiso 1 1 calc R U
H17B H 1.0327 0.5458 0.2052 0.119 Uiso 1 1 calc R U
H17C H 1.0816 0.5426 0.1503 0.119 Uiso 1 1 calc R U
C18 C 1.0885(4) 0.3264(10) 0.1369(13) 0.093(4) Uani 1 1 d . .
H18A H 1.0788 0.2587 0.1092 0.140 Uiso 1 1 calc R U
H18B H 1.1010 0.3197 0.2153 0.140 Uiso 1 1 calc R U
H18C H 1.1112 0.3538 0.0841 0.140 Uiso 1 1 calc R U
C19 C 1.0274(4) 0.4137(10) 0.0176(10) 0.083(3) Uani 1 1 d . .
H19A H 1.0498 0.4394 -0.0373 0.124 Uiso 1 1 calc R U
H19B H 1.0030 0.4634 0.0234 0.124 Uiso 1 1 calc R U
H19C H 1.0158 0.3475 -0.0101 0.124 Uiso 1 1 calc R U
C20 C 0.8534(3) 0.0654(6) 0.4205(8) 0.046(2) Uani 1 1 d . .
C21 C 0.8287(3) -0.0197(8) 0.3786(11) 0.071(3) Uani 1 1 d . .
H21 H 0.8261 -0.0312 0.2973 0.085 Uiso 1 1 calc R U
C22 C 0.8083(4) -0.0867(8) 0.4571(13) 0.086(4) Uani 1 1 d . .
H22 H 0.7917 -0.1433 0.4280 0.103 Uiso 1 1 calc R U
C23 C 0.8115(4) -0.0729(8) 0.5756(12) 0.067(3) Uani 1 1 d . .
C24 C 0.8357(3) 0.0093(8) 0.6200(10) 0.060(3) Uani 1 1 d . .
H24 H 0.8389 0.0185 0.7016 0.073 Uiso 1 1 calc R U
C25 C 0.8555(3) 0.0791(7) 0.5407(9) 0.049(2) Uani 1 1 d . .
H25 H 0.8708 0.1374 0.5704 0.059 Uiso 1 1 calc R U
C26 C 0.8316(3) 0.3804(7) 0.2460(8) 0.043(2) Uani 1 1 d . .
C27 C 0.7975(2) 0.3221(6) 0.1838(9) 0.042(2) Uani 1 1 d . .
C28 C 0.7791(3) 0.3687(7) 0.0843(9) 0.053(2) Uani 1 1 d . .
H28 H 0.7555 0.3344 0.0452 0.063 Uiso 1 1 calc R U
C29 C 0.7938(3) 0.4642(8) 0.0396(8) 0.053(2) Uani 1 1 d . .
C30 C 0.8278(3) 0.5139(7) 0.0978(8) 0.053(2) Uani 1 1 d . .
H30 H 0.8379 0.5779 0.0678 0.063 Uiso 1 1 calc R U
C31 C 0.8488(3) 0.4748(6) 0.2003(8) 0.043(2) Uani 1 1 d . .
C32 C 0.8881(3) 0.5432(7) 0.2499(9) 0.051(2) Uani 1 1 d . .
H32 H 0.9029 0.5034 0.3135 0.061 Uiso 1 1 calc R U
C33 C 0.8701(4) 0.6422(8) 0.3027(11) 0.074(3) Uani 1 1 d . .
H33A H 0.8945 0.6808 0.3384 0.111 Uiso 1 1 calc R U
H33B H 0.8479 0.6255 0.3622 0.111 Uiso 1 1 calc R U
H33C H 0.8563 0.6840 0.2416 0.111 Uiso 1 1 calc R U
C34 C 0.9233(3) 0.5632(10) 0.1535(10) 0.077(3) Uani 1 1 d . .
H34A H 0.9105 0.6079 0.0934 0.116 Uiso 1 1 calc R U
H34B H 0.9322 0.4976 0.1184 0.116 Uiso 1 1 calc R U
H34C H 0.9494 0.5968 0.1877 0.116 Uiso 1 1 calc R U
C35 C 0.7792(3) 0.2140(7) 0.2172(9) 0.052(2) Uani 1 1 d . .
H35 H 0.7985 0.1853 0.2802 0.062 Uiso 1 1 calc R U
C36 C 0.7817(3) 0.1398(8) 0.1105(11) 0.070(3) Uani 1 1 d . .
H36A H 0.7608 0.1627 0.0505 0.105 Uiso 1 1 calc R U
H36B H 0.7740 0.0698 0.1353 0.105 Uiso 1 1 calc R U
H36C H 0.8120 0.1402 0.0788 0.105 Uiso 1 1 calc R U
C37 C 0.7309(3) 0.2206(9) 0.2643(9) 0.067(3) Uani 1 1 d . .
H37A H 0.7288 0.2769 0.3208 0.100 Uiso 1 1 calc R U
H37B H 0.7231 0.1555 0.3021 0.100 Uiso 1 1 calc R U
H37C H 0.7104 0.2337 0.1996 0.100 Uiso 1 1 calc R U
C38 C 0.7728(4) 0.5097(8) -0.0725(10) 0.072(3) Uani 1 1 d . .
H38 H 0.7491 0.4612 -0.0995 0.086 Uiso 1 1 calc R U
C39 C 0.7500(6) 0.6155(11) -0.0429(15) 0.134(6) Uani 1 1 d . .
H39A H 0.7352 0.6106 0.0329 0.202 Uiso 1 1 calc R U
H39B H 0.7280 0.6320 -0.1029 0.202 Uiso 1 1 calc R U
H39C H 0.7726 0.6698 -0.0402 0.202 Uiso 1 1 calc R U
C40 C 0.8068(5) 0.5223(13) -0.1722(14) 0.119(5) Uani 1 1 d . .
H40A H 0.8273 0.5787 -0.1537 0.179 Uiso 1 1 calc R U
H40B H 0.7911 0.5378 -0.2448 0.179 Uiso 1 1 calc R U
H40C H 0.8237 0.4583 -0.1814 0.179 Uiso 1 1 calc R U
C41 C 0.9008(7) 0.901(3) 0.948(2) 0.32(2) Uani 1 1 d . .
H41A H 0.9094 0.9707 0.9211 0.379 Uiso 1 1 calc R U
H41B H 0.9057 0.8509 0.8837 0.379 Uiso 1 1 calc R U

loop_
_atom_site_aniso_label
_atom_site_aniso_U_11
_atom_site_aniso_U_22
_atom_site_aniso_U_33
_atom_site_aniso_U_23
_atom_site_aniso_U_13
_atom_site_aniso_U_12
Br1 0.1733(15) 0.0951(10) 0.1111(13) 0.0343(10) 0.0515(11) -0.0356(9)
S1 0.0384(11) 0.0464(12) 0.0350(12) -0.0027(12) 0.0011(11) 0.0023(10)
Cl1 0.260(10) 0.80(3) 0.332(17) -0.32(2) -0.098(11) 0.188(15)
Cl2 0.204(5) 0.099(3) 0.252(7) -0.062(4) 0.070(5) 0.015(3)
N1 0.058(5) 0.064(5) 0.052(5) -0.018(5) 0.017(4) 0.017(4)
N2 0.040(4) 0.043(4) 0.032(4) 0.003(3) 0.003(3) 0.003(3)
O1 0.072(5) 0.072(5) 0.059(5) 0.005(4) -0.009(4) 0.031(4)
O2 0.054(4) 0.105(5) 0.062(5) 0.010(4) -0.002(4) -0.023(4)
O3 0.048(4) 0.068(4) 0.043(4) 0.014(3) 0.006(3) -0.009(3)
O4 0.055(4) 0.054(4) 0.043(4) -0.009(3) -0.011(3) -0.003(3)
O5 0.045(3) 0.058(4) 0.033(3) 0.003(3) 0.002(3) 0.002(3)
C1 0.060(6) 0.058(6) 0.039(6) 0.004(5) 0.010(5) 0.005(5)
C2 0.088(8) 0.102(8) 0.045(7) -0.004(7) 0.022(7) 0.002(6)
C3 0.135(12) 0.107(10) 0.044(8) -0.009(7) 0.000(8) 0.018(9)
C4 0.096(8) 0.096(8) 0.048(7) -0.014(7) -0.011(7) 0.014(7)
C5 0.067(7) 0.079(7) 0.036(6) -0.002(5) -0.003(5) 0.006(6)
C6 0.051(6) 0.053(5) 0.035(5) 0.000(5) 0.009(5) -0.003(4)
C7 0.043(5) 0.044(5) 0.037(5) -0.003(5) -0.005(4) 0.000(4)
C8 0.051(6) 0.058(6) 0.071(8) -0.001(6) 0.018(6) 0.016(4)
C9 0.067(7) 0.086(8) 0.100(10) -0.021(7) 0.020(7) 0.024(6)
C10 0.054(6) 0.045(5) 0.041(6) -0.004(4) -0.003(5) 0.005(4)
C11 0.040(5) 0.044(5) 0.040(6) -0.002(4) 0.002(4) 0.002(4)
C12 0.039(5) 0.048(5) 0.034(5) -0.007(4) 0.005(4) -0.001(4)
C13 0.036(5) 0.053(5) 0.036(6) 0.002(5) -0.001(4) -0.003(4)
C14 0.052(6) 0.101(8) 0.039(7) -0.002(6) -0.008(5) -0.007(5)
C15 0.045(6) 0.054(6) 0.056(7) 0.006(5) -0.002(5) -0.006(4)
C16 0.048(6) 0.084(8) 0.061(8) 0.004(6) 0.022(5) -0.020(5)
C17 0.067(7) 0.079(7) 0.092(9) -0.002(7) 0.014(7) -0.027(5)
C18 0.056(7) 0.122(10) 0.101(11) 0.013(8) 0.032(7) 0.000(7)
C19 0.082(8) 0.110(9) 0.056(8) 0.022(7) 0.009(6) -0.023(7)
C20 0.048(5) 0.039(5) 0.050(7) 0.000(4) -0.001(5) -0.011(4)
C21 0.091(7) 0.070(7) 0.050(7) 0.004(6) 0.006(6) -0.017(6)
C22 0.118(10) 0.053(7) 0.086(10) 0.014(7) 0.006(8) -0.032(6)
C23 0.078(8) 0.054(7) 0.068(9) 0.024(6) 0.020(6) 0.002(5)
C24 0.058(6) 0.072(7) 0.051(7) 0.011(6) 0.010(5) 0.010(5)
C25 0.051(6) 0.049(5) 0.047(6) 0.002(5) 0.013(5) 0.004(4)
C26 0.043(5) 0.052(5) 0.034(5) 0.008(4) 0.002(4) 0.007(4)
C27 0.036(5) 0.046(5) 0.043(5) 0.002(5) -0.003(4) 0.000(4)
C28 0.049(6) 0.057(6) 0.052(7) 0.001(5) -0.020(5) -0.011(4)
C29 0.057(6) 0.059(6) 0.043(6) -0.001(5) -0.011(5) 0.003(5)
C30 0.066(7) 0.052(5) 0.040(6) 0.013(5) -0.011(5) 0.003(5)
C31 0.038(5) 0.053(5) 0.039(6) -0.005(5) -0.006(4) 0.001(4)
C32 0.054(6) 0.046(5) 0.054(6) 0.006(5) -0.010(5) -0.011(4)
C33 0.074(7) 0.080(8) 0.069(8) -0.017(6) -0.012(6) -0.020(6)
C34 0.063(7) 0.096(8) 0.072(9) 0.014(6) 0.007(6) -0.007(6)
C35 0.051(6) 0.056(6) 0.047(7) 0.001(5) -0.006(5) -0.008(4)
C36 0.085(8) 0.055(6) 0.070(8) -0.007(6) 0.001(6) -0.006(5)
C37 0.065(7) 0.079(7) 0.057(7) -0.004(6) -0.001(6) -0.022(5)
C38 0.083(8) 0.060(6) 0.072(9) 0.021(6) -0.031(7) -0.001(5)
C39 0.155(12) 0.132(12) 0.116(13) 0.011(12) -0.054(11) 0.067(12)
C40 0.118(11) 0.156(14) 0.084(10) 0.053(10) -0.024(9) -0.002(10)
C41 0.128(17) 0.69(6) 0.13(2) -0.21(3) 0.074(16) -0.13(3)

loop_
_atom_type_symbol
_atom_type_description
_atom_type_scat_dispersion_real
_atom_type_scat_dispersion_imag
_atom_type_scat_source
C C 0.0033 0.0016 'International Tables Vol C Tables 4.2.6.8 and 6.1.1.4'
H H 0.0000 0.0000 'International Tables Vol C Tables 4.2.6.8 and 6.1.1.4'
N N 0.0061 0.0033 'International Tables Vol C Tables 4.2.6.8 and 6.1.1.4'
O O 0.0106 0.0060 'International Tables Vol C Tables 4.2.6.8 and 6.1.1.4'
S S 0.1246 0.1234 'International Tables Vol C Tables 4.2.6.8 and 6.1.1.4'
Cl Cl 0.1484 0.1585 'International Tables Vol C Tables 4.2.6.8 and 6.1.1.4'
Br Br -0.2901 2.4595 'International Tables Vol C Tables 4.2.6.8 and 6.1.1.4'

loop_
_geom_angle_atom_site_label_1
_geom_angle_atom_site_label_2
_geom_angle_atom_site_label_3
_geom_angle
O4 S1 O5 118.2(4)
O4 S1 N2 105.1(3)
O5 S1 N2 105.4(3)
O4 S1 C26 109.0(4)
O5 S1 C26 108.9(4)
N2 S1 C26 109.9(4)
C8 N1 C1 110.9(8)
C8 N1 C9 124.1(9)
C1 N1 C9 125.0(9)
C11 N2 C12 108.0(6)
C11 N2 S1 123.1(5)
C12 N2 S1 117.6(5)
C15 O3 C16 120.0(7)
C6 C1 C2 122.7(10)
C6 C1 N1 110.3(8)
C2 C1 N1 126.9(9)
C3 C2 C1 115.0(10)
C3 C2 H2 122.5
C1 C2 H2 122.5
C4 C3 C2 123.3(12)
C4 C3 H3 118.3
C2 C3 H3 118.3
C3 C4 C5 120.8(12)
C3 C4 H4 119.6
C5 C4 H4 119.6
C6 C5 C4 118.0(10)
C6 C5 H5 121.0
C4 C5 H5 121.0
C5 C6 C1 120.2(9)
C5 C6 C7 131.5(8)
C1 C6 C7 108.4(8)
C10 C7 C6 115.0(7)
C10 C7 C8 106.9(7)
C6 C7 C8 100.4(8)
C10 C7 C12 101.8(7)
C6 C7 C12 117.1(7)
C8 C7 C12 115.7(7)
O1 C8 N1 126.6(8)
O1 C8 C7 123.7(9)
N1 C8 C7 109.1(9)
N1 C9 H9A 109.5
N1 C9 H9B 109.5
H9A C9 H9B 109.5
N1 C9 H9C 109.5
H9A C9 H9C 109.5
H9B C9 H9C 109.5
C11 C10 C7 114.3(8)
C11 C10 H10 122.9
C7 C10 H10 122.9
C10 C11 N2 110.3(7)
C10 C11 C20 126.5(8)
N2 C11 C20 121.5(8)
N2 C12 C13 109.5(7)
N2 C12 C7 104.2(6)
C13 C12 C7 115.9(6)
N2 C12 H12 109.0
C13 C12 H12 109.0
C7 C12 H12 109.0
C14 C13 C15 118.1(9)
C14 C13 C12 123.0(8)
C15 C13 C12 118.6(8)
C13 C14 H14A 120.0
C13 C14 H14B 120.0
H14A C14 H14B 120.0
O2 C15 O3 125.5(9)
O2 C15 C13 122.6(10)
O3 C15 C13 111.9(8)
C18 C16 O3 111.7(9)
C18 C16 C19 112.4(10)
O3 C16 C19 100.4(7)
C18 C16 C17 113.4(9)
O3 C16 C17 106.8(8)
C19 C16 C17 111.3(10)
C16 C17 H17A 109.5
C16 C17 H17B 109.5
H17A C17 H17B 109.5
C16 C17 H17C 109.5
H17A C17 H17C 109.5
H17B C17 H17C 109.5
C16 C18 H18A 109.5
C16 C18 H18B 109.5
H18A C18 H18B 109.5
C16 C18 H18C 109.5
H18A C18 H18C 109.5
H18B C18 H18C 109.5
C16 C19 H19A 109.5
C16 C19 H19B 109.5
H19A C19 H19B 109.5
C16 C19 H19C 109.5
H19A C19 H19C 109.5
H19B C19 H19C 109.5
C25 C20 C21 117.4(9)
C25 C20 C11 122.2(8)
C21 C20 C11 120.0(9)
C22 C21 C20 119.8(11)
C22 C21 H21 120.1
C20 C21 H21 120.1
C23 C22 C21 121.8(11)
C23 C22 H22 119.1
C21 C22 H22 119.1
C22 C23 C24 120.0(10)
C22 C23 Br1 120.5(9)
C24 C23 Br1 119.5(10)
C23 C24 C25 118.3(10)
C23 C24 H24 120.8
C25 C24 H24 120.8
C20 C25 C24 122.5(9)
C20 C25 H25 118.8
C24 C25 H25 118.8
C31 C26 C27 121.2(8)
C31 C26 S1 120.7(7)
C27 C26 S1 118.1(6)
C28 C27 C26 116.7(8)
C28 C27 C35 116.8(8)
C26 C27 C35 126.5(8)
C27 C28 C29 123.3(8)
C27 C28 H28 118.3
C29 C28 H28 118.3
C30 C29 C28 117.8(9)
C30 C29 C38 121.7(9)
C28 C29 C38 120.5(9)
C29 C30 C31 124.0(9)
C29 C30 H30 118.0
C31 C30 H30 118.0
C30 C31 C26 116.6(8)
C30 C31 C32 115.2(8)
C26 C31 C32 128.2(8)
C33 C32 C34 112.7(8)
C33 C32 C31 110.6(7)
C34 C32 C31 110.2(9)
C33 C32 H32 107.7
C34 C32 H32 107.7
C31 C32 H32 107.7
C32 C33 H33A 109.5
C32 C33 H33B 109.5
H33A C33 H33B 109.5
C32 C33 H33C 109.5
H33A C33 H33C 109.5
H33B C33 H33C 109.5
C32 C34 H34A 109.5
C32 C34 H34B 109.5
H34A C34 H34B 109.5
C32 C34 H34C 109.5
H34A C34 H34C 109.5
H34B C34 H34C 109.5
C37 C35 C27 111.5(8)
C37 C35 C36 110.7(8)
C27 C35 C36 110.3(8)
C37 C35 H35 108.1
C27 C35 H35 108.1
C36 C35 H35 108.1
C35 C36 H36A 109.5
C35 C36 H36B 109.5
H36A C36 H36B 109.5
C35 C36 H36C 109.5
H36A C36 H36C 109.5
H36B C36 H36C 109.5
C35 C37 H37A 109.5
C35 C37 H37B 109.5
H37A C37 H37B 109.5
C35 C37 H37C 109.5
H37A C37 H37C 109.5
H37B C37 H37C 109.5
C40 C38 C29 112.7(9)
C40 C38 C39 110.9(11)
C29 C38 C39 109.3(10)
C40 C38 H38 107.9
C29 C38 H38 107.9
C39 C38 H38 107.9
C38 C39 H39A 109.5
C38 C39 H39B 109.5
H39A C39 H39B 109.5
C38 C39 H39C 109.5
H39A C39 H39C 109.5
H39B C39 H39C 109.5
C38 C40 H40A 109.5
C38 C40 H40B 109.5
H40A C40 H40B 109.5
C38 C40 H40C 109.5
H40A C40 H40C 109.5
H40B C40 H40C 109.5
Cl1 C41 Cl2 100.4(16)
Cl1 C41 H41A 111.7
Cl2 C41 H41A 111.7
Cl1 C41 H41B 111.7
Cl2 C41 H41B 111.7
H41A C41 H41B 109.5

loop_
_geom_bond_atom_site_label_1
_geom_bond_atom_site_label_2
_geom_bond_distance
Br1 C23 1.889(10)
S1 O4 1.422(6)
S1 O5 1.433(6)
S1 N2 1.669(6)
S1 C26 1.796(9)
Cl1 C41 1.467(17)
Cl2 C41 2.03(3)
N1 C8 1.329(13)
N1 C1 1.411(12)
N1 C9 1.462(11)
N2 C11 1.450(10)
N2 C12 1.499(10)
O1 C8 1.246(12)
O2 C15 1.208(11)
O3 C15 1.325(12)
O3 C16 1.498(10)
C1 C6 1.378(12)
C1 C2 1.400(14)
C2 C3 1.389(16)
C2 H2 0.9300
C3 C4 1.340(16)
C3 H3 0.9300
C4 C5 1.406(15)
C4 H4 0.9300
C5 C6 1.367(13)
C5 H5 0.9300
C6 C7 1.524(13)
C7 C10 1.497(12)
C7 C8 1.553(12)
C7 C12 1.569(11)
C9 H9A 0.9600
C9 H9B 0.9600
C9 H9C 0.9600
C10 C11 1.304(11)
C10 H10 0.9300
C11 C20 1.465(12)
C12 C13 1.515(11)
C12 H12 0.9800
C13 C14 1.292(13)
C13 C15 1.500(12)
C14 H14A 0.9300
C14 H14B 0.9300
C16 C18 1.482(14)
C16 C19 1.533(15)
C16 C17 1.536(14)
C17 H17A 0.9600
C17 H17B 0.9600
C17 H17C 0.9600
C18 H18A 0.9600
C18 H18B 0.9600
C18 H18C 0.9600
C19 H19A 0.9600
C19 H19B 0.9600
C19 H19C 0.9600
C20 C25 1.365(12)
C20 C21 1.387(12)
C21 C22 1.366(15)
C21 H21 0.9300
C22 C23 1.348(16)
C22 H22 0.9300
C23 C24 1.361(14)
C24 C25 1.388(13)
C24 H24 0.9300
C25 H25 0.9300
C26 C31 1.401(11)
C26 C27 1.433(12)
C27 C28 1.379(13)
C27 C35 1.523(12)
C28 C29 1.385(13)
C28 H28 0.9300
C29 C30 1.353(12)
C29 C38 1.520(14)
C30 C31 1.400(12)
C30 H30 0.9300
C31 C32 1.552(11)
C32 C33 1.489(13)
C32 C34 1.523(13)
C32 H32 0.9800
C33 H33A 0.9600
C33 H33B 0.9600
C33 H33C 0.9600
C34 H34A 0.9600
C34 H34B 0.9600
C34 H34C 0.9600
C35 C37 1.521(11)
C35 C36 1.529(14)
C35 H35 0.9800
C36 H36A 0.9600
C36 H36B 0.9600
C36 H36C 0.9600
C37 H37A 0.9600
C37 H37B 0.9600
C37 H37C 0.9600
C38 C40 1.514(18)
C38 C39 1.540(15)
C38 H38 0.9800
C39 H39A 0.9600
C39 H39B 0.9600
C39 H39C 0.9600
C40 H40A 0.9600
C40 H40B 0.9600
C40 H40C 0.9600
C41 H41A 0.9700
C41 H41B 0.9700

loop_
_geom_hbond_atom_site_label_D
_geom_hbond_atom_site_label_H
_geom_hbond_atom_site_label_A
_geom_hbond_distance_DH
_geom_hbond_distance_HA
_geom_hbond_distance_DA
_geom_hbond_angle_DHA
_geom_hbond_site_symmetry_A
C18 H18B O2 0.96 2.43 2.984(15) 116.5 .
C17 H17A O2 0.96 2.36 2.930(15) 117.4 .
C10 H10 Cl2 0.93 2.72 3.573(10) 153.5 1_544
C10 H10 Cl2 0.93 2.72 3.573(10) 153.5 1_544
C17 H17A O2 0.96 2.36 2.930(15) 117.4 .
C18 H18B O2 0.96 2.43 2.984(15) 116.5 .
C10 H10 Cl2 0.93 2.72 3.573(10) 153.5 1_544
C17 H17A O2 0.96 2.36 2.930(15) 117.4 .
C18 H18B O2 0.96 2.43 2.984(15) 116.5 .
C10 H10 Cl2 0.93 2.72 3.573(10) 153.5 1_544
C17 H17A O2 0.96 2.36 2.930(15) 117.4 .
C18 H18B O2 0.96 2.43 2.984(15) 116.5 .

loop_
_geom_torsion_atom_site_label_1
_geom_torsion_atom_site_label_2
_geom_torsion_atom_site_label_3
_geom_torsion_atom_site_label_4
_geom_torsion
O4 S1 N2 C11 159.6(7)
O5 S1 N2 C11 34.0(7)
C26 S1 N2 C11 -83.2(7)
O4 S1 N2 C12 -61.1(6)
O5 S1 N2 C12 173.2(6)
C26 S1 N2 C12 56.1(6)
C8 N1 C1 C6 -4.0(11)
C9 N1 C1 C6 175.6(9)
C8 N1 C1 C2 177.9(10)
C9 N1 C1 C2 -2.4(16)
C6 C1 C2 C3 2.4(17)
N1 C1 C2 C3 -179.8(10)
C1 C2 C3 C4 0.8(19)
C2 C3 C4 C5 -3(2)
C3 C4 C5 C6 1.4(18)
C4 C5 C6 C1 1.7(15)
C4 C5 C6 C7 -177.3(9)
C2 C1 C6 C5 -3.7(15)
N1 C1 C6 C5 178.2(8)
C2 C1 C6 C7 175.5(9)
N1 C1 C6 C7 -2.6(10)
C5 C6 C7 C10 71.8(12)
C1 C6 C7 C10 -107.3(9)
C5 C6 C7 C8 -173.9(10)
C1 C6 C7 C8 7.0(9)
C5 C6 C7 C12 -47.7(13)
C1 C6 C7 C12 133.2(8)
C1 N1 C8 O1 -179.5(10)
C9 N1 C8 O1 0.8(16)
C1 N1 C8 C7 8.7(10)
C9 N1 C8 C7 -170.9(8)
C10 C7 C8 O1 -61.2(12)
C6 C7 C8 O1 178.4(9)
C12 C7 C8 O1 51.4(12)
C10 C7 C8 N1 110.8(9)
C6 C7 C8 N1 -9.5(9)
C12 C7 C8 N1 -136.6(8)
C6 C7 C10 C11 -121.0(9)
C8 C7 C10 C11 128.5(9)
C12 C7 C10 C11 6.7(9)
C7 C10 C11 N2 0.4(10)
C7 C10 C11 C20 -164.6(8)
C12 N2 C11 C10 -7.9(9)
S1 N2 C11 C10 134.7(7)
C12 N2 C11 C20 158.1(7)
S1 N2 C11 C20 -59.4(10)
C11 N2 C12 C13 -113.2(7)
S1 N2 C12 C13 101.9(7)
C11 N2 C12 C7 11.5(8)
S1 N2 C12 C7 -133.5(6)
C10 C7 C12 N2 -10.6(8)
C6 C7 C12 N2 115.7(8)
C8 C7 C12 N2 -126.1(8)
C10 C7 C12 C13 109.8(8)
C6 C7 C12 C13 -123.9(8)
C8 C7 C12 C13 -5.7(11)
N2 C12 C13 C14 0.5(12)
C7 C12 C13 C14 -117.0(10)
N2 C12 C13 C15 -174.0(7)
C7 C12 C13 C15 68.5(10)
C16 O3 C15 O2 -1.5(14)
C16 O3 C15 C13 177.9(7)
C14 C13 C15 O2 10.3(14)
C12 C13 C15 O2 -174.9(8)
C14 C13 C15 O3 -169.1(9)
C12 C13 C15 O3 5.7(11)
C15 O3 C16 C18 62.6(12)
C15 O3 C16 C19 -178.0(8)
C15 O3 C16 C17 -61.9(11)
C10 C11 C20 C25 131.1(10)
N2 C11 C20 C25 -32.4(12)
C10 C11 C20 C21 -41.8(13)
N2 C11 C20 C21 154.6(8)
C25 C20 C21 C22 -1.0(15)
C11 C20 C21 C22 172.3(9)
C20 C21 C22 C23 -0.3(18)
C21 C22 C23 C24 -0.2(19)
C21 C22 C23 Br1 179.8(9)
C22 C23 C24 C25 1.9(15)
Br1 C23 C24 C25 -178.2(7)
C21 C20 C25 C24 2.7(14)
C11 C20 C25 C24 -170.4(8)
C23 C24 C25 C20 -3.2(14)
O4 S1 C26 C31 16.3(8)
O5 S1 C26 C31 146.6(7)
N2 S1 C26 C31 -98.5(7)
O4 S1 C26 C27 -162.6(6)
O5 S1 C26 C27 -32.3(7)
N2 S1 C26 C27 82.6(7)
C31 C26 C27 C28 -6.8(12)
S1 C26 C27 C28 172.1(7)
C31 C26 C27 C35 173.8(8)
S1 C26 C27 C35 -7.3(12)
C26 C27 C28 C29 3.9(14)
C35 C27 C28 C29 -176.6(9)
C27 C28 C29 C30 -0.5(14)
C27 C28 C29 C38 178.3(9)
C28 C29 C30 C31 -0.3(14)
C38 C29 C30 C31 -179.1(9)
C29 C30 C31 C26 -2.5(13)
C29 C30 C31 C32 178.2(9)
C27 C26 C31 C30 6.1(12)
S1 C26 C31 C30 -172.8(6)
C27 C26 C31 C32 -174.7(8)
S1 C26 C31 C32 6.4(12)
C30 C31 C32 C33 70.8(11)
C26 C31 C32 C33 -108.4(10)
C30 C31 C32 C34 -54.5(11)
C26 C31 C32 C34 126.3(10)
C28 C27 C35 C37 -70.8(11)
C26 C27 C35 C37 108.7(10)
C28 C27 C35 C36 52.6(11)
C26 C27 C35 C36 -127.9(9)
C30 C29 C38 C40 60.7(14)
C28 C29 C38 C40 -118.0(12)
C30 C29 C38 C39 -63.1(14)
C28 C29 C38 C39 118.1(12)
